data_4000047
loop_
_publ_author_name
'Ma, Bao-Qing'
'Sun, Hao-Ling'
'Gao, Song'
'Su, Gang'

_publ_section_title
;
 A Novel Azido and Pyrazine-Dioxide Bridged Three-Dimensional Manganese(II)
 Network with Antiferromagnetic Ordering (TN= 62 K) and a Spin Flop State
;
_journal_coden_ASTM CMATEX
_journal_issue 6
_journal_name_full 'Chemistry of Materials'
_journal_page_first 1946
_journal_page_last 1948
_journal_paper_doi 10.1021/cm000941a
_journal_volume 13
_journal_year 2001
_chemical_formula_sum 'C4 H4 Mn N8 O2'
_chemical_formula_weight 251.09
_space_group_IT_number 14
_symmetry_cell_setting monoclinic
_symmetry_space_group_name_Hall '-P 2ybc'
_symmetry_space_group_name_H-M 'P 1 21/c 1'
_atom_sites_solution_hydrogens geom
_atom_sites_solution_primary direct
_atom_sites_solution_secondary difmap
_cell_angle_alpha 90.00
_cell_angle_beta 99.622(3)
_cell_angle_gamma 90.00
_cell_formula_units_Z 2
_cell_length_a 6.4216(2)
_cell_length_b 10.0990(5)
_cell_length_c 6.5008(3)
_cell_measurement_reflns_used ?
_cell_measurement_temperature 293(2)
_cell_measurement_theta_max ?
_cell_measurement_theta_min ?
_cell_volume 415.66(3)
_diffrn_ambient_temperature 293(2)
_diffrn_detector_area_resol_mean 0.71
_diffrn_measurement_device_type 'Nonius Kappa CCD'
_diffrn_measurement_method CCD
_diffrn_radiation_monochromator graphite
_diffrn_radiation_source 'fine-focus sealed tube'
_diffrn_radiation_type MoK\a
_diffrn_radiation_wavelength 0.71073
_diffrn_reflns_av_R_equivalents 0.0352
_diffrn_reflns_av_sigmaI/netI 0.0254
_diffrn_reflns_limit_h_max 8
_diffrn_reflns_limit_h_min -8
_diffrn_reflns_limit_k_max 13
_diffrn_reflns_limit_k_min -13
_diffrn_reflns_limit_l_max 8
_diffrn_reflns_limit_l_min -8
_diffrn_reflns_number 7703
_diffrn_reflns_theta_max 27.87
_diffrn_reflns_theta_min 3.77
_exptl_absorpt_coefficient_mu 1.583
_exptl_absorpt_correction_T_max 0.824
_exptl_absorpt_correction_T_min 0.796
_exptl_absorpt_correction_type SORTAV
_exptl_crystal_colour red
_exptl_crystal_density_diffrn 2.006
_exptl_crystal_density_meas ?
_exptl_crystal_density_method 'not measured'
_exptl_crystal_description block
_exptl_crystal_F_000 250
_exptl_crystal_size_max 0.18
_exptl_crystal_size_mid 0.16
_exptl_crystal_size_min 0.12
_refine_ls_extinction_coef 0.038(7)
_refine_ls_extinction_expression Fc^*^=kFc[1+0.001xFc^2^\l^3^/sin(2\q)]^-1/4^
_refine_ls_extinction_method SHELXL
_refine_ls_goodness_of_fit_ref 0.994
_refine_ls_hydrogen_treatment mixed
_refine_ls_matrix_type full
_refine_ls_number_parameters 79
_refine_ls_number_reflns 991
_refine_ls_number_restraints 0
_refine_ls_restrained_S_all 0.994
_refine_ls_R_factor_all 0.0334
_refine_ls_R_factor_gt 0.0262
_refine_ls_shift/su_max 0.000
_refine_ls_shift/su_mean 0.000
_refine_ls_structure_factor_coef Fsqd
_refine_ls_weighting_details 'calc w=1/[\s^2^(Fo^2^)+(0.0509P)^2^+0.0506P] where P=(Fo^2^+2Fc^2^)/3'
_refine_ls_weighting_scheme calc
_refine_ls_wR_factor_gt 0.0697
_refine_ls_wR_factor_ref 0.0732
_reflns_number_gt 854
_reflns_number_total 991
_reflns_threshold_expression >2sigma(I)
_cod_depositor_comments
;
The following automatic conversions were performed:
'_symmetry_cell_setting' value 'Monoclinic' changed to 'monoclinic'
according to '/home/saulius/struct/CIF-dictionaries/cif_core.dic'
dictionary named 'cif_core.dic' version 2.4.1 from 2010-06-29.

Automatic conversion script
Id: cif_fix_enum 1527 2010-12-29 10:47:43Z saulius 
;
_cod_original_sg_symbol_H-M P2(1)/c
_cod_database_code 4000047

loop_
_symmetry_equiv_pos_as_xyz
'x, y, z'
'-x, y+1/2, -z+1/2'
'-x, -y, -z'
'x, -y-1/2, z-1/2'

loop_
_atom_site_label
_atom_site_type_symbol
_atom_site_fract_x
_atom_site_fract_y
_atom_site_fract_z
_atom_site_U_iso_or_equiv
_atom_site_adp_type
_atom_site_occupancy
_atom_site_symmetry_multiplicity
_atom_site_calc_flag
_atom_site_refinement_flags
_atom_site_disorder_assembly
_atom_site_disorder_group
Mn1 Mn 0.0000 0.5000 0.0000 0.02218(17) Uani 1 2 d S . .
O1 O 0.29699(18) 0.40456(11) 0.13666(17) 0.0270(3) Uani 1 1 d . . .
N1 N 0.0207(3) 0.64185(15) 0.2536(2) 0.0371(4) Uani 1 1 d . . .
N2 N 0.0974(2) 0.74650(14) 0.2924(2) 0.0266(3) Uani 1 1 d . . .
N4 N 0.39739(19) 0.45110(14) 0.3157(2) 0.0216(3) Uani 1 1 d . . .
C1 C 0.3746(3) 0.39282(17) 0.4963(3) 0.0282(4) Uani 1 1 d . . .
C2 C 0.5236(3) 0.55878(17) 0.3184(3) 0.0287(4) Uani 1 1 d . . .
N3 N 0.1731(2) 0.85039(15) 0.3352(3) 0.0376(4) Uani 1 1 d . . .
H1 H 0.294(3) 0.324(2) 0.484(3) 0.035(5) Uiso 1 1 d . . .
H2 H 0.525(4) 0.596(2) 0.184(4) 0.048(6) Uiso 1 1 d . . .

loop_
_atom_site_aniso_label
_atom_site_aniso_U_11
_atom_site_aniso_U_22
_atom_site_aniso_U_33
_atom_site_aniso_U_23
_atom_site_aniso_U_13
_atom_site_aniso_U_12
Mn1 0.0245(2) 0.0168(2) 0.0237(2) -0.00129(12) -0.00052(14) 0.00014(11)
O1 0.0281(6) 0.0276(6) 0.0229(6) -0.0058(5) -0.0029(4) 0.0028(4)
N1 0.0435(9) 0.0299(8) 0.0385(9) -0.0130(6) 0.0087(7) -0.0046(6)
N2 0.0275(7) 0.0268(8) 0.0256(7) -0.0050(6) 0.0048(5) 0.0035(6)
N4 0.0204(6) 0.0217(7) 0.0217(6) -0.0019(5) 0.0002(5) 0.0005(5)
C1 0.0309(9) 0.0262(8) 0.0272(8) 0.0019(7) 0.0038(7) -0.0086(7)
C2 0.0323(9) 0.0284(9) 0.0254(8) 0.0042(7) 0.0047(7) -0.0053(7)
N3 0.0363(8) 0.0280(8) 0.0507(10) -0.0122(7) 0.0135(7) -0.0042(6)
